data_7005099
loop_
_publ_author_name
'Hill, Michael S.'
'Hitchcock, Peter B.'
'Pongtavornpinyo, Ruti'

_publ_section_title
;
 Solid- and solution-state structures of indium 'alkene analogues'.
;
_journal_issue 7
_journal_name_full 'Dalton transactions (Cambridge, England : 2003)'
_journal_page_first 731
_journal_page_last 733
_journal_paper_doi 10.1039/b616747k
_journal_year 2007
_chemical_compound_source 'synthesis as described'
_chemical_formula_moiety 'C42 H50 In2 N4'
_chemical_formula_sum 'C42 H50 In2 N4'
_chemical_formula_weight 840.5
_chemical_name_systematic
;
?
;
_space_group_IT_number 2
_symmetry_cell_setting triclinic
_symmetry_Int_Tables_number 2
_symmetry_space_group_name_Hall '-P 1'
_symmetry_space_group_name_H-M 'P -1'
_atom_sites_solution_hydrogens geom
_atom_sites_solution_primary direct
_atom_sites_solution_secondary difmap
_audit_conform_dict_location ftp://ftp.iucr.org/pub/cif_core.dic
_audit_conform_dict_name cif_core.dic
_audit_conform_dict_version 2.3
_audit_creation_date 2005-05-11T13:56:11-00:00
_audit_creation_method 'WinGX routine CIF_UPDATE'
_cell_angle_alpha 67.338(3)
_cell_angle_beta 82.783(3)
_cell_angle_gamma 83.862(3)
_cell_formula_units_Z 1
_cell_length_a 8.6989(5)
_cell_length_b 10.0246(6)
_cell_length_c 12.3181(7)
_cell_measurement_reflns_used 5113
_cell_measurement_temperature 173(2)
_cell_measurement_theta_max 26.022
_cell_measurement_theta_min 3.395
_cell_measurement_wavelength 0.71073
_cell_volume 981.38(10)
_computing_cell_refinement 'HKL Scalepack (Otwinowski & Minor 1997)'
_computing_data_collection 'Collect (Nonius BV, 1997-2000)'
_computing_data_reduction 'HKL Denzo and Scalepack (Otwinowski & Minor 1997)'
_computing_molecular_graphics 'Ortep-3 for Windows (Farrugia, 1997)'
_computing_publication_material 'WinGX publication routines (Farrugia, 1999)'
_computing_structure_refinement 'SHELXL-97 (Sheldrick, 1997)'
_computing_structure_solution 'SHELXS-86 (Sheldrick, 1986)'
_diffrn_ambient_temperature 173(2)
_diffrn_detector 'CCD plate'
_diffrn_detector_area_resol_mean 9
_diffrn_measured_fraction_theta_full 0.882
_diffrn_measured_fraction_theta_max 0.882
_diffrn_measurement_device '95mm CCD camera on \k-goniostat'
_diffrn_measurement_device_type KappaCCD
_diffrn_measurement_method 'CCD rotation images, thick slices'
_diffrn_orient_matrix_type 'by Nonius Collect from scalepack cell'
_diffrn_orient_matrix_UB_11 -0.174272E-1
_diffrn_orient_matrix_UB_12 0.152925E-1
_diffrn_orient_matrix_UB_13 0.762957E-1
_diffrn_orient_matrix_UB_21 0.102093
_diffrn_orient_matrix_UB_22 0.44824E-1
_diffrn_orient_matrix_UB_23 -0.17323E-1
_diffrn_orient_matrix_UB_31 -0.524914E-1
_diffrn_orient_matrix_UB_32 0.974201E-1
_diffrn_orient_matrix_UB_33 -0.410404E-1
_diffrn_radiation_monochromator graphite
_diffrn_radiation_probe x-ray
_diffrn_radiation_type MoK\a
_diffrn_radiation_wavelength 0.71073
_diffrn_reflns_av_R_equivalents 0.0454
_diffrn_reflns_av_unetI/netI 0.0481
_diffrn_reflns_limit_h_max 10
_diffrn_reflns_limit_h_min -10
_diffrn_reflns_limit_k_max 12
_diffrn_reflns_limit_k_min -12
_diffrn_reflns_limit_l_max 15
_diffrn_reflns_limit_l_min -12
_diffrn_reflns_number 7198
_diffrn_reflns_theta_full 26.03
_diffrn_reflns_theta_max 26.03
_diffrn_reflns_theta_min 3.44
_diffrn_source 'Enraf Nonius FR590'
_exptl_absorpt_coefficient_mu 1.208
_exptl_absorpt_correction_T_max 0.9404
_exptl_absorpt_correction_T_min 0.8505
_exptl_absorpt_correction_type multi-scan
_exptl_absorpt_process_details
;
[c.f. r.h. blessing, acta cryst. (1995), a51, 33-38]
;
_exptl_crystal_colour orange
_exptl_crystal_density_diffrn 1.422
_exptl_crystal_density_method 'not measured'
_exptl_crystal_description prism
_exptl_crystal_F_000 428
_exptl_crystal_size_max 0.1
_exptl_crystal_size_mid 0.1
_exptl_crystal_size_min 0.1
_refine_diff_density_max 0.694
_refine_diff_density_min -0.669
_refine_diff_density_rms 0.088
_refine_ls_extinction_method none
_refine_ls_goodness_of_fit_ref 1.057
_refine_ls_hydrogen_treatment constr
_refine_ls_matrix_type full
_refine_ls_number_parameters 223
_refine_ls_number_reflns 3420
_refine_ls_number_restraints 0
_refine_ls_restrained_S_all 1.057
_refine_ls_R_factor_all 0.0407
_refine_ls_R_factor_gt 0.0325
_refine_ls_shift/su_max 0.001
_refine_ls_shift/su_mean 0
_refine_ls_structure_factor_coef Fsqd
_refine_ls_weighting_details 'calc w=1/[\s^2^(Fo^2^)+(0.0326P)^2^+0.4666P] where P=(Fo^2^+2Fc^2^)/3'
_refine_ls_weighting_scheme calc
_refine_ls_wR_factor_gt 0.0725
_refine_ls_wR_factor_ref 0.0757
_reflns_number_gt 3013
_reflns_number_total 3420
_reflns_threshold_expression >2sigma(I)
_cod_data_source_file b616747k.txt
_cod_data_source_block (8)-may605
_cod_database_code 7005099

loop_
_symmetry_equiv_pos_as_xyz
'x, y, z'
'-x, -y, -z'

loop_
_atom_site_label
_atom_site_type_symbol
_atom_site_fract_x
_atom_site_fract_y
_atom_site_fract_z
_atom_site_U_iso_or_equiv
_atom_site_adp_type
_atom_site_occupancy
_atom_site_symmetry_multiplicity
_atom_site_calc_flag
_atom_site_refinement_flags
_atom_site_disorder_assembly
_atom_site_disorder_group
In In 0.31893(3) 0.56192(2) 0.526299(19) 0.03380(10) Uani 1 1 d . . .
N1 N 0.2913(3) 0.8035(3) 0.4212(2) 0.0301(6) Uani 1 1 d . . .
N2 N 0.2942(3) 0.6370(3) 0.6799(2) 0.0295(6) Uani 1 1 d . . .
C1 C 0.2937(4) 0.9123(3) 0.4570(3) 0.0343(8) Uani 1 1 d . . .
C2 C 0.3015(4) 0.8953(3) 0.5741(3) 0.0369(8) Uani 1 1 d . . .
H2 H 0.3172 0.9813 0.5853 0.044 Uiso 1 1 calc R . .
C3 C 0.2895(4) 0.7708(3) 0.6777(3) 0.0316(7) Uani 1 1 d . . .
C4 C 0.2773(5) 1.0666(3) 0.3681(3) 0.0465(9) Uani 1 1 d . . .
H4A H 0.3505 1.0777 0.2984 0.07 Uiso 1 1 calc R . .
H4B H 0.2997 1.1336 0.4039 0.07 Uiso 1 1 calc R . .
H4C H 0.171 1.0881 0.3447 0.07 Uiso 1 1 calc R . .
C5 C 0.2612(5) 0.7961(4) 0.7921(3) 0.0444(9) Uani 1 1 d . . .
H5A H 0.1566 0.7689 0.8287 0.067 Uiso 1 1 calc R . .
H5B H 0.2705 0.8987 0.7758 0.067 Uiso 1 1 calc R . .
H5C H 0.338 0.7371 0.8459 0.067 Uiso 1 1 calc R . .
C6 C 0.2565(4) 0.8351(3) 0.3029(3) 0.0304(7) Uani 1 1 d . . .
C7 C 0.3752(4) 0.8571(3) 0.2117(3) 0.0336(8) Uani 1 1 d . . .
C8 C 0.3346(5) 0.8854(3) 0.0985(3) 0.0413(9) Uani 1 1 d . . .
H8 H 0.4135 0.9035 0.0348 0.05 Uiso 1 1 calc R . .
C9 C 0.1824(5) 0.8876(4) 0.0774(3) 0.0464(10) Uani 1 1 d . . .
H9 H 0.1573 0.9067 -0.0003 0.056 Uiso 1 1 calc R . .
C10 C 0.0669(5) 0.8622(4) 0.1685(4) 0.0477(9) Uani 1 1 d . . .
H10 H -0.0377 0.8634 0.1534 0.057 Uiso 1 1 calc R . .
C11 C 0.1015(4) 0.8348(4) 0.2828(3) 0.0397(8) Uani 1 1 d . . .
C12 C 0.5419(4) 0.8510(4) 0.2348(3) 0.0436(9) Uani 1 1 d . . .
H12A H 0.5554 0.9258 0.265 0.065 Uiso 1 1 calc R . .
H12B H 0.6087 0.8677 0.1611 0.065 Uiso 1 1 calc R . .
H12C H 0.5704 0.7554 0.2933 0.065 Uiso 1 1 calc R . .
C13 C -0.0257(5) 0.8057(5) 0.3828(4) 0.0571(11) Uani 1 1 d . . .
H13A H -0.0055 0.7092 0.443 0.086 Uiso 1 1 calc R . .
H13B H -0.1258 0.8103 0.3525 0.086 Uiso 1 1 calc R . .
H13C H -0.0282 0.8788 0.4178 0.086 Uiso 1 1 calc R . .
C14 C 0.2670(4) 0.5213(3) 0.7934(3) 0.0313(7) Uani 1 1 d . . .
C15 C 0.3927(4) 0.4540(3) 0.8604(3) 0.0356(8) Uani 1 1 d . . .
C16 C 0.3606(5) 0.3432(4) 0.9698(3) 0.0487(10) Uani 1 1 d . . .
H16 H 0.443 0.2976 1.0179 0.058 Uiso 1 1 calc R . .
C17 C 0.2130(6) 0.2984(4) 1.0099(3) 0.0525(11) Uani 1 1 d . . .
H17 H 0.1946 0.222 1.0844 0.063 Uiso 1 1 calc R . .
C18 C 0.0928(5) 0.3635(4) 0.9426(3) 0.0468(10) Uani 1 1 d . . .
H18 H -0.0089 0.3319 0.9711 0.056 Uiso 1 1 calc R . .
C19 C 0.1165(4) 0.4764(4) 0.8321(3) 0.0377(8) Uani 1 1 d . . .
C20 C 0.5539(4) 0.4999(4) 0.8160(4) 0.0502(10) Uani 1 1 d . . .
H20A H 0.5858 0.4827 0.7431 0.075 Uiso 1 1 calc R . .
H20B H 0.6249 0.4439 0.8758 0.075 Uiso 1 1 calc R . .
H20C H 0.5569 0.6033 0.8001 0.075 Uiso 1 1 calc R . .
C21 C -0.0178(4) 0.5472(5) 0.7601(4) 0.0525(10) Uani 1 1 d . . .
H21A H -0.0108 0.6525 0.7275 0.079 Uiso 1 1 calc R . .
H21B H -0.1153 0.5226 0.8105 0.079 Uiso 1 1 calc R . .
H21C H -0.0148 0.5127 0.6954 0.079 Uiso 1 1 calc R . .

loop_
_atom_site_aniso_label
_atom_site_aniso_U_11
_atom_site_aniso_U_22
_atom_site_aniso_U_33
_atom_site_aniso_U_23
_atom_site_aniso_U_13
_atom_site_aniso_U_12
In 0.04722(18) 0.02752(13) 0.02631(14) -0.01030(9) -0.00239(11) -0.00148(10)
N1 0.0383(16) 0.0257(13) 0.0244(13) -0.0070(11) -0.0033(13) -0.0026(11)
N2 0.0355(16) 0.0295(13) 0.0240(13) -0.0102(11) -0.0020(12) -0.0052(11)
C1 0.039(2) 0.0292(16) 0.0319(17) -0.0097(14) -0.0019(16) -0.0007(14)
C2 0.052(2) 0.0262(16) 0.0340(18) -0.0124(14) -0.0008(17) -0.0077(14)
C3 0.0324(19) 0.0389(18) 0.0276(16) -0.0170(14) -0.0021(15) -0.0033(14)
C4 0.072(3) 0.0293(18) 0.0354(19) -0.0096(15) -0.0059(19) 0.0012(17)
C5 0.063(3) 0.042(2) 0.0316(18) -0.0170(15) -0.0015(18) -0.0073(17)
C6 0.041(2) 0.0238(15) 0.0251(16) -0.0066(12) -0.0070(15) 0.0001(13)
C7 0.042(2) 0.0254(15) 0.0288(17) -0.0059(13) -0.0028(16) -0.0017(13)
C8 0.064(3) 0.0312(18) 0.0253(17) -0.0071(14) -0.0041(18) -0.0035(16)
C9 0.071(3) 0.0357(19) 0.034(2) -0.0114(15) -0.024(2) 0.0053(18)
C10 0.052(2) 0.044(2) 0.051(2) -0.0181(17) -0.023(2) 0.0057(17)
C11 0.044(2) 0.0350(18) 0.039(2) -0.0126(15) -0.0101(18) 0.0045(15)
C12 0.043(2) 0.047(2) 0.038(2) -0.0129(16) 0.0058(18) -0.0108(16)
C13 0.037(2) 0.075(3) 0.058(3) -0.025(2) -0.005(2) 0.0035(19)
C14 0.042(2) 0.0320(16) 0.0233(16) -0.0141(13) 0.0010(15) -0.0070(14)
C15 0.044(2) 0.0390(18) 0.0286(17) -0.0182(14) -0.0071(17) 0.0021(15)
C16 0.070(3) 0.046(2) 0.0307(18) -0.0144(16) -0.018(2) 0.0117(19)
C17 0.088(3) 0.040(2) 0.0241(18) -0.0089(15) 0.007(2) -0.009(2)
C18 0.057(3) 0.050(2) 0.036(2) -0.0196(17) 0.011(2) -0.0184(18)
C19 0.043(2) 0.0413(19) 0.0313(18) -0.0166(15) 0.0045(17) -0.0095(15)
C20 0.044(2) 0.060(2) 0.053(2) -0.026(2) -0.013(2) 0.0009(18)
C21 0.035(2) 0.071(3) 0.051(2) -0.021(2) -0.0012(19) -0.0071(18)

loop_
_atom_type_symbol
_atom_type_description
_atom_type_scat_dispersion_real
_atom_type_scat_dispersion_imag
_atom_type_scat_source
C C 0.0033 0.0016 'International Tables Vol C Tables 4.2.6.8 and 6.1.1.4'
H H 0 0 'International Tables Vol C Tables 4.2.6.8 and 6.1.1.4'
In In -0.7276 1.31 'International Tables Vol C Tables 4.2.6.8 and 6.1.1.4'
N N 0.0061 0.0033 'International Tables Vol C Tables 4.2.6.8 and 6.1.1.4'

loop_
_geom_angle_atom_site_label_1
_geom_angle_atom_site_label_2
_geom_angle_atom_site_label_3
_geom_angle
_geom_angle_site_symmetry_1
_geom_angle_site_symmetry_3
_geom_angle_publ_flag
N1 In N2 82.00(9) . . ?
N1 In In 109.72(7) . 2_666 ?
N2 In In 112.33(7) . 2_666 ?
C1 N1 C6 118.8(3) . . ?
C1 N1 In 129.0(2) . . ?
C6 N1 In 112.03(18) . . ?
C3 N2 C14 117.5(3) . . ?
C3 N2 In 129.0(2) . . ?
C14 N2 In 113.35(18) . . ?
N1 C1 C2 124.3(3) . . ?
N1 C1 C4 119.1(3) . . ?
C2 C1 C4 116.4(3) . . ?
C1 C2 C3 129.9(3) . . ?
C1 C2 H2 115.1 . . ?
C3 C2 H2 115.1 . . ?
N2 C3 C2 124.2(3) . . ?
N2 C3 C5 119.7(3) . . ?
C2 C3 C5 115.9(3) . . ?
C1 C4 H4A 109.5 . . ?
C1 C4 H4B 109.5 . . ?
H4A C4 H4B 109.5 . . ?
C1 C4 H4C 109.5 . . ?
H4A C4 H4C 109.5 . . ?
H4B C4 H4C 109.5 . . ?
C3 C5 H5A 109.5 . . ?
C3 C5 H5B 109.5 . . ?
H5A C5 H5B 109.5 . . ?
C3 C5 H5C 109.5 . . ?
H5A C5 H5C 109.5 . . ?
H5B C5 H5C 109.5 . . ?
C7 C6 C11 121.1(3) . . ?
C7 C6 N1 120.6(3) . . ?
C11 C6 N1 118.3(3) . . ?
C6 C7 C8 118.1(3) . . ?
C6 C7 C12 120.8(3) . . ?
C8 C7 C12 121.1(3) . . ?
C9 C8 C7 121.3(4) . . ?
C9 C8 H8 119.4 . . ?
C7 C8 H8 119.4 . . ?
C10 C9 C8 120.1(3) . . ?
C10 C9 H9 120 . . ?
C8 C9 H9 120 . . ?
C9 C10 C11 120.7(4) . . ?
C9 C10 H10 119.6 . . ?
C11 C10 H10 119.6 . . ?
C10 C11 C6 118.7(3) . . ?
C10 C11 C13 120.6(3) . . ?
C6 C11 C13 120.8(3) . . ?
C7 C12 H12A 109.5 . . ?
C7 C12 H12B 109.5 . . ?
H12A C12 H12B 109.5 . . ?
C7 C12 H12C 109.5 . . ?
H12A C12 H12C 109.5 . . ?
H12B C12 H12C 109.5 . . ?
C11 C13 H13A 109.5 . . ?
C11 C13 H13B 109.5 . . ?
H13A C13 H13B 109.5 . . ?
C11 C13 H13C 109.5 . . ?
H13A C13 H13C 109.5 . . ?
H13B C13 H13C 109.5 . . ?
C19 C14 C15 121.7(3) . . ?
C19 C14 N2 118.9(3) . . ?
C15 C14 N2 119.4(3) . . ?
C16 C15 C14 117.3(3) . . ?
C16 C15 C20 121.5(4) . . ?
C14 C15 C20 121.1(3) . . ?
C17 C16 C15 121.8(4) . . ?
C17 C16 H16 119.1 . . ?
C15 C16 H16 119.1 . . ?
C18 C17 C16 120.0(3) . . ?
C18 C17 H17 120 . . ?
C16 C17 H17 120 . . ?
C17 C18 C19 121.2(4) . . ?
C17 C18 H18 119.4 . . ?
C19 C18 H18 119.4 . . ?
C14 C19 C18 117.9(3) . . ?
C14 C19 C21 121.8(3) . . ?
C18 C19 C21 120.3(3) . . ?
C15 C20 H20A 109.5 . . ?
C15 C20 H20B 109.5 . . ?
H20A C20 H20B 109.5 . . ?
C15 C20 H20C 109.5 . . ?
H20A C20 H20C 109.5 . . ?
H20B C20 H20C 109.5 . . ?
C19 C21 H21A 109.5 . . ?
C19 C21 H21B 109.5 . . ?
H21A C21 H21B 109.5 . . ?
C19 C21 H21C 109.5 . . ?
H21A C21 H21C 109.5 . . ?
H21B C21 H21C 109.5 . . ?

loop_
_geom_bond_atom_site_label_1
_geom_bond_atom_site_label_2
_geom_bond_distance
_geom_bond_site_symmetry_2
_geom_bond_publ_flag
In N1 2.266(2) . ?
In N2 2.270(2) . ?
In In 3.3400(5) 2_666 ?
N1 C1 1.328(4) . ?
N1 C6 1.432(4) . ?
N2 C3 1.328(4) . ?
N2 C14 1.443(4) . ?
C1 C2 1.396(5) . ?
C1 C4 1.516(4) . ?
C2 C3 1.402(4) . ?
C2 H2 0.95 . ?
C3 C5 1.511(4) . ?
C4 H4A 0.98 . ?
C4 H4B 0.98 . ?
C4 H4C 0.98 . ?
C5 H5A 0.98 . ?
C5 H5B 0.98 . ?
C5 H5C 0.98 . ?
C6 C7 1.394(5) . ?
C6 C11 1.402(5) . ?
C7 C8 1.395(5) . ?
C7 C12 1.504(5) . ?
C8 C9 1.377(6) . ?
C8 H8 0.95 . ?
C9 C10 1.373(6) . ?
C9 H9 0.95 . ?
C10 C11 1.392(5) . ?
C10 H10 0.95 . ?
C11 C13 1.509(5) . ?
C12 H12A 0.98 . ?
C12 H12B 0.98 . ?
C12 H12C 0.98 . ?
C13 H13A 0.98 . ?
C13 H13B 0.98 . ?
C13 H13C 0.98 . ?
C14 C19 1.396(5) . ?
C14 C15 1.404(5) . ?
C15 C16 1.395(5) . ?
C15 C20 1.493(5) . ?
C16 C17 1.374(6) . ?
C16 H16 0.95 . ?
C17 C18 1.364(6) . ?
C17 H17 0.95 . ?
C18 C19 1.403(5) . ?
C18 H18 0.95 . ?
C19 C21 1.500(5) . ?
C20 H20A 0.98 . ?
C20 H20B 0.98 . ?
C20 H20C 0.98 . ?
C21 H21A 0.98 . ?
C21 H21B 0.98 . ?
C21 H21C 0.98 . ?
